data_4065139
loop_
_publ_author_name
'Egbert, Jonathan D.'
'Chartoire, Anthony'
'Slawin, Alexandra M. Z.'
'Nolan, Steven P.'

_publ_section_title
;
 Synthesis, Characterization, and Reactivity of N-Heterocyclic Carbene
 Palladium(II) Hydroxide Dimers
;
_journal_issue 17
_journal_name_full Organometallics
_journal_page_first 4494
_journal_paper_doi 10.1021/om200579h
_journal_volume 30
_journal_year 2011
_chemical_absolute_configuration ad
_chemical_formula_moiety 'C72 H92 N4 O2 Pd2,0.5(C4 H8 O)'
_chemical_formula_sum 'C74 H96 N4 O2.5 Pd2'
_chemical_formula_weight 1294.35
_chemical_name_systematic
; 
 ? 
;
_space_group_IT_number 5
_symmetry_cell_setting monoclinic
_symmetry_space_group_name_Hall 'I 2y'
_symmetry_space_group_name_H-M 'I 1 2 1'
_atom_sites_solution_hydrogens geom
_atom_sites_solution_primary direct
_atom_sites_solution_secondary difmap
_audit_creation_method SHELXL-97
_cell_angle_alpha 90.00
_cell_angle_beta 97.446(4)
_cell_angle_gamma 90.00
_cell_formula_units_Z 2
_cell_length_a 16.368(5)
_cell_length_b 12.220(2)
_cell_length_c 17.633(7)
_cell_measurement_reflns_used 6390
_cell_measurement_temperature 93(2)
_cell_measurement_theta_max 28.8
_cell_measurement_theta_min 2.3
_cell_volume 3497.2(18)
_computing_cell_refinement 'CrystalClear (Rigaku Corp., 2004)'
_computing_data_collection 'CrystalClear (Rigaku Corp., 2004)'
_computing_data_reduction 'CrystalClear (Rigaku Corp., 2004)'
_computing_molecular_graphics 'Bruker SHELXTL'
_computing_publication_material 'Bruker SHELXTL'
_computing_structure_refinement 'SHELXL-97 (Sheldrick, 1997)'
_computing_structure_solution 'SHELXS-97 (Sheldrick, 1990)'
_diffrn_ambient_temperature 93(2)
_diffrn_measured_fraction_theta_full 0.996
_diffrn_measured_fraction_theta_max 0.994
_diffrn_measurement_method '\w and \f scans'
_diffrn_radiation_monochromator graphite
_diffrn_radiation_source 'fine-focus sealed tube'
_diffrn_radiation_type MoK\a
_diffrn_radiation_wavelength 0.71073
_diffrn_reflns_av_R_equivalents 0.0497
_diffrn_reflns_av_sigmaI/netI 0.1190
_diffrn_reflns_limit_h_max 19
_diffrn_reflns_limit_h_min -19
_diffrn_reflns_limit_k_max 12
_diffrn_reflns_limit_k_min -14
_diffrn_reflns_limit_l_max 13
_diffrn_reflns_limit_l_min -21
_diffrn_reflns_number 11132
_diffrn_reflns_theta_full 25.00
_diffrn_reflns_theta_max 25.35
_diffrn_reflns_theta_min 2.33
_exptl_absorpt_coefficient_mu 0.560
_exptl_absorpt_correction_T_max 1.000
_exptl_absorpt_correction_T_min 0.764
_exptl_absorpt_correction_type multi-scan
_exptl_absorpt_process_details 'Jacobson, R. (1998) Private communication'
_exptl_crystal_colour Colorless
_exptl_crystal_density_diffrn 1.229
_exptl_crystal_density_method 'not measured'
_exptl_crystal_description Prism
_exptl_crystal_F_000 1360
_exptl_crystal_size_max 0.05
_exptl_crystal_size_mid 0.05
_exptl_crystal_size_min 0.05
_refine_diff_density_max 0.763
_refine_diff_density_min -0.701
_refine_diff_density_rms 0.100
_refine_ls_abs_structure_details 'Flack H D (1983), Acta Cryst. A39, 876-881'
_refine_ls_abs_structure_Flack -0.04(4)
_refine_ls_extinction_method none
_refine_ls_goodness_of_fit_ref 1.093
_refine_ls_hydrogen_treatment constr
_refine_ls_matrix_type full
_refine_ls_number_parameters 388
_refine_ls_number_reflns 5855
_refine_ls_number_restraints 1
_refine_ls_restrained_S_all 1.093
_refine_ls_R_factor_all 0.0590
_refine_ls_R_factor_gt 0.0481
_refine_ls_shift/su_max 0.157
_refine_ls_shift/su_mean 0.007
_refine_ls_structure_factor_coef Fsqd
_refine_ls_weighting_details 'calc w=1/[\s^2^(Fo^2^)+(0.0404P)^2^+0.0000P] where P=(Fo^2^+2Fc^2^)/3'
_refine_ls_weighting_scheme calc
_refine_ls_wR_factor_gt 0.1036
_refine_ls_wR_factor_ref 0.1151
_reflns_number_gt 5023
_reflns_number_total 5855
_reflns_threshold_expression >2sigma(I)
_cod_data_source_file om200579h_si_002.cif
_cod_data_source_block 1
_cod_depositor_comments
;
The following automatic conversions were performed:

'_symmetry_cell_setting' value 'Monoclinic' changed to 'monoclinic'
according to /home/saulius/struct/CIF-dictionaries/cif_core.dic
dictionary named 'cif_core.dic' version 2.4.1 from 2010-06-29.

Automatic conversion script
Id: cif_fix_values 1715 2011-07-08 13:25:40Z adriana 
;
_cod_original_sg_symbol_H-M I2
_cod_original_formula_sum 'C74 H96 N4 O2.50 Pd2'
_cod_database_code 4065139

loop_
_symmetry_equiv_pos_as_xyz
'x, y, z'
'-x, y, -z'
'x+1/2, y+1/2, z+1/2'
'-x+1/2, y+1/2, -z+1/2'

loop_
_atom_site_label
_atom_site_type_symbol
_atom_site_fract_x
_atom_site_fract_y
_atom_site_fract_z
_atom_site_U_iso_or_equiv
_atom_site_adp_type
_atom_site_occupancy
_atom_site_symmetry_multiplicity
_atom_site_calc_flag
_atom_site_refinement_flags
Pd1 Pd -0.02325(2) 0.99523(5) 0.58457(2) 0.02008(14) Uani 1 1 d .
O1 O 0.0816(2) 0.9978(7) 0.53074(19) 0.0238(8) Uani 1 1 d .
H1A H 0.1400 0.9996 0.5517 0.029 Uiso 1 1 calc R
N2 N -0.1760(3) 1.0969(4) 0.6233(3) 0.0228(12) Uani 1 1 d .
N5 N -0.1564(3) 0.9445(4) 0.6847(3) 0.0221(12) Uani 1 1 d .
C1 C -0.1232(3) 1.0066(8) 0.6335(3) 0.0215(15) Uani 1 1 d .
C3 C -0.2404(4) 1.0876(5) 0.6666(4) 0.0301(16) Uani 1 1 d .
H3A H -0.2836 1.1387 0.6694 0.036 Uiso 1 1 calc R
C4 C -0.2293(3) 0.9918(8) 0.7041(3) 0.0296(13) Uani 1 1 d .
H4A H -0.2644 0.9615 0.7376 0.036 Uiso 1 1 calc R
C6 C -0.1647(5) 1.1941(5) 0.5794(5) 0.0272(19) Uani 1 1 d .
C7 C -0.1062(4) 1.2686(5) 0.6071(4) 0.0267(16) Uani 1 1 d .
C8 C -0.1009(5) 1.3647(5) 0.5631(4) 0.0368(18) Uani 1 1 d .
H8A H -0.0607 1.4183 0.5801 0.044 Uiso 1 1 calc R
C9 C -0.1522(5) 1.3819(6) 0.4971(5) 0.044(2) Uani 1 1 d .
H9A H -0.1491 1.4491 0.4704 0.053 Uiso 1 1 calc R
C10 C -0.2081(5) 1.3045(5) 0.4682(4) 0.039(2) Uani 1 1 d .
H10A H -0.2417 1.3168 0.4209 0.047 Uiso 1 1 calc R
C11 C -0.2158(4) 1.2065(4) 0.5088(4) 0.0289(17) Uani 1 1 d .
C12 C -0.0525(5) 1.2547(5) 0.6827(4) 0.0339(17) Uani 1 1 d .
H12A H -0.0503 1.1747 0.6946 0.041 Uiso 1 1 calc R
C13 C -0.0904(8) 1.3116(7) 0.7467(5) 0.080(4) Uani 1 1 d .
H13A H -0.1472 1.2861 0.7468 0.120 Uiso 1 1 calc R
H13B H -0.0904 1.3909 0.7385 0.120 Uiso 1 1 calc R
H13C H -0.0581 1.2942 0.7960 0.120 Uiso 1 1 calc R
C14 C 0.0354(6) 1.2923(8) 0.6783(7) 0.092(4) Uani 1 1 d .
H14A H 0.0575 1.2532 0.6369 0.138 Uiso 1 1 calc R
H14B H 0.0696 1.2768 0.7269 0.138 Uiso 1 1 calc R
H14C H 0.0357 1.3712 0.6682 0.138 Uiso 1 1 calc R
C15 C -0.2757(5) 1.1215(5) 0.4743(4) 0.0399(19) Uani 1 1 d .
H15A H -0.2611 1.0507 0.5010 0.048 Uiso 1 1 calc R
C16 C -0.3687(5) 1.1502(6) 0.4858(5) 0.049(2) Uani 1 1 d .
H16A H -0.3722 1.1618 0.5403 0.074 Uiso 1 1 calc R
H16B H -0.4048 1.0895 0.4669 0.074 Uiso 1 1 calc R
H16C H -0.3860 1.2169 0.4573 0.074 Uiso 1 1 calc R
C17 C -0.2715(5) 1.1040(6) 0.3886(4) 0.052(2) Uani 1 1 d .
H17A H -0.2150 1.0853 0.3809 0.078 Uiso 1 1 calc R
H17B H -0.2883 1.1713 0.3606 0.078 Uiso 1 1 calc R
H17C H -0.3086 1.0443 0.3698 0.078 Uiso 1 1 calc R
C18 C -0.1227(4) 0.8426(4) 0.7161(4) 0.0233(15) Uani 1 1 d .
C19 C -0.0895(4) 0.8401(4) 0.7932(4) 0.0218(14) Uani 1 1 d .
C20 C -0.0564(4) 0.7381(5) 0.8228(4) 0.0286(16) Uani 1 1 d .
H20A H -0.0322 0.7334 0.8747 0.034 Uiso 1 1 calc R
C21 C -0.0594(5) 0.6471(6) 0.7772(5) 0.0329(18) Uani 1 1 d .
H21A H -0.0379 0.5796 0.7977 0.039 Uiso 1 1 calc R
C22 C -0.0933(4) 0.6532(5) 0.7016(5) 0.0328(18) Uani 1 1 d .
H22A H -0.0942 0.5887 0.6715 0.039 Uiso 1 1 calc R
C23 C -0.1272(4) 0.7503(5) 0.6661(4) 0.0276(16) Uani 1 1 d .
C24 C -0.0862(4) 0.9381(5) 0.8447(4) 0.0288(16) Uani 1 1 d .
H24A H -0.0996 1.0050 0.8129 0.035 Uiso 1 1 calc R
C25 C -0.1488(5) 0.9270(5) 0.9017(4) 0.0416(19) Uani 1 1 d .
H25A H -0.2042 0.9191 0.8737 0.062 Uiso 1 1 calc R
H25B H -0.1467 0.9924 0.9340 0.062 Uiso 1 1 calc R
H25C H -0.1355 0.8623 0.9338 0.062 Uiso 1 1 calc R
C26 C 0.0006(4) 0.9522(5) 0.8913(4) 0.0383(19) Uani 1 1 d .
H26A H 0.0417 0.9614 0.8560 0.058 Uiso 1 1 calc R
H26B H 0.0141 0.8872 0.9230 0.058 Uiso 1 1 calc R
H26C H 0.0007 1.0169 0.9242 0.058 Uiso 1 1 calc R
C27 C -0.1637(6) 0.7533(6) 0.5822(5) 0.039(2) Uani 1 1 d .
H27A H -0.1821 0.8294 0.5680 0.047 Uiso 1 1 calc R
C28 C -0.2361(5) 0.6767(7) 0.5692(6) 0.071(3) Uani 1 1 d .
H28A H -0.2784 0.7001 0.6003 0.107 Uiso 1 1 calc R
H28B H -0.2182 0.6023 0.5838 0.107 Uiso 1 1 calc R
H28C H -0.2590 0.6779 0.5150 0.107 Uiso 1 1 calc R
C29 C -0.0982(6) 0.7172(6) 0.5319(5) 0.060(3) Uani 1 1 d .
H29A H -0.0514 0.7678 0.5392 0.089 Uiso 1 1 calc R
H29B H -0.1222 0.7176 0.4781 0.089 Uiso 1 1 calc R
H29C H -0.0792 0.6431 0.5465 0.089 Uiso 1 1 calc R
C31 C 0.0482(3) 0.9862(9) 0.6888(3) 0.0259(14) Uani 1 1 d .
H31A H 0.0921 1.0424 0.6931 0.031 Uiso 1 1 calc R
H31B H 0.0144 0.9967 0.7309 0.031 Uiso 1 1 calc R
C32 C 0.0835(4) 0.8756(5) 0.6910(4) 0.0253(15) Uani 1 1 d .
H32A H 0.0495 0.8171 0.7034 0.030 Uiso 1 1 calc R
C33 C 0.1593(4) 0.8505(5) 0.6770(4) 0.0251(15) Uani 1 1 d .
H33A H 0.1932 0.9108 0.6675 0.030 Uiso 1 1 calc R
C34 C 0.1980(4) 0.7417(5) 0.6743(4) 0.0267(15) Uani 1 1 d .
C35 C 0.1580(4) 0.6453(5) 0.6846(4) 0.0323(17) Uani 1 1 d .
H35A H 0.1020 0.6472 0.6937 0.039 Uiso 1 1 calc R
C36 C 0.1975(5) 0.5445(5) 0.6821(4) 0.0339(17) Uani 1 1 d .
H36A H 0.1685 0.4789 0.6898 0.041 Uiso 1 1 calc R
C37 C 0.2776(5) 0.5399(5) 0.6687(4) 0.0351(18) Uani 1 1 d .
H37A H 0.3044 0.4711 0.6670 0.042 Uiso 1 1 calc R
C38 C 0.3196(4) 0.6349(6) 0.6576(5) 0.043(2) Uani 1 1 d .
H38A H 0.3753 0.6323 0.6479 0.052 Uiso 1 1 calc R
C39 C 0.2791(4) 0.7351(5) 0.6608(4) 0.0362(17) Uani 1 1 d .
H39A H 0.3082 0.8007 0.6536 0.043 Uiso 1 1 calc R
O41 O 0.499(3) 0.902(2) 0.5559(16) 0.124(14) Uani 0.25 1 d P
C42 C 0.4310(13) 0.8518(16) 0.500(2) 0.138(14) Uani 0.50 1 d P
C43 C 0.4625(12) 0.7534(18) 0.4937(18) 0.101(9) Uani 0.50 1 d P

loop_
_atom_site_aniso_label
_atom_site_aniso_U_11
_atom_site_aniso_U_22
_atom_site_aniso_U_33
_atom_site_aniso_U_23
_atom_site_aniso_U_13
_atom_site_aniso_U_12
Pd1 0.0216(2) 0.0212(2) 0.0179(3) 0.0009(3) 0.00429(18) 0.0006(3)
O1 0.0137(17) 0.041(2) 0.016(2) -0.001(4) 0.0019(15) 0.000(4)
N2 0.028(3) 0.023(3) 0.018(3) -0.005(2) 0.006(3) -0.003(2)
N5 0.016(3) 0.025(2) 0.025(3) 0.007(2) 0.004(3) 0.004(2)
C1 0.017(3) 0.028(4) 0.019(3) 0.007(4) -0.002(2) 0.003(4)
C3 0.035(4) 0.029(4) 0.028(4) 0.003(3) 0.010(3) 0.005(3)
C4 0.017(3) 0.043(3) 0.031(4) -0.006(5) 0.011(3) -0.004(5)
C6 0.032(4) 0.020(4) 0.031(5) 0.013(3) 0.012(4) 0.005(3)
C7 0.032(4) 0.022(3) 0.028(5) 0.001(3) 0.013(4) 0.001(3)
C8 0.050(5) 0.025(4) 0.037(5) -0.004(3) 0.011(4) -0.004(3)
C9 0.054(5) 0.035(4) 0.046(6) 0.009(4) 0.014(4) 0.008(4)
C10 0.060(6) 0.027(4) 0.029(5) 0.010(3) 0.001(4) 0.020(4)
C11 0.044(5) 0.018(3) 0.026(4) -0.005(3) 0.005(4) 0.008(3)
C12 0.040(5) 0.027(4) 0.032(5) -0.002(3) -0.004(4) -0.001(3)
C13 0.136(12) 0.067(7) 0.031(6) -0.017(5) -0.014(7) 0.044(7)
C14 0.062(7) 0.090(7) 0.110(10) 0.036(7) -0.045(7) -0.029(6)
C15 0.051(5) 0.035(4) 0.031(5) -0.002(3) -0.004(4) 0.021(4)
C16 0.048(5) 0.049(5) 0.052(6) -0.019(4) 0.009(5) 0.016(4)
C17 0.066(6) 0.044(5) 0.044(6) -0.013(4) -0.001(5) 0.011(4)
C18 0.034(4) 0.016(3) 0.022(4) 0.002(2) 0.009(3) -0.004(3)
C19 0.027(4) 0.020(3) 0.018(4) 0.007(2) 0.002(3) 0.003(3)
C20 0.024(4) 0.034(4) 0.029(4) 0.007(3) 0.009(3) 0.004(3)
C21 0.030(4) 0.033(4) 0.035(5) 0.006(3) 0.000(4) 0.001(3)
C22 0.026(4) 0.026(4) 0.046(6) -0.003(3) 0.004(4) -0.002(3)
C23 0.024(4) 0.024(3) 0.034(5) 0.004(3) 0.003(3) 0.000(3)
C24 0.040(4) 0.025(3) 0.021(4) -0.005(3) 0.003(3) -0.007(3)
C25 0.055(5) 0.035(4) 0.040(5) -0.006(3) 0.023(4) 0.006(4)
C26 0.052(5) 0.037(4) 0.025(4) -0.002(3) -0.002(4) -0.011(3)
C27 0.050(6) 0.040(5) 0.025(5) -0.008(4) -0.001(4) -0.007(4)
C28 0.050(6) 0.095(7) 0.062(7) 0.002(5) -0.017(5) -0.018(5)
C29 0.087(7) 0.056(5) 0.037(6) -0.001(4) 0.012(5) 0.019(5)
C31 0.027(3) 0.032(4) 0.019(3) 0.004(4) 0.005(2) -0.005(5)
C32 0.029(4) 0.027(3) 0.020(4) 0.002(3) 0.002(3) -0.003(3)
C33 0.023(4) 0.020(3) 0.031(4) 0.011(3) 0.002(3) -0.003(3)
C34 0.030(4) 0.028(3) 0.021(4) -0.001(3) -0.002(3) 0.003(3)
C35 0.030(4) 0.032(4) 0.033(5) -0.001(3) -0.002(3) 0.001(3)
C36 0.050(5) 0.027(3) 0.023(4) 0.000(3) -0.002(4) -0.004(3)
C37 0.051(5) 0.024(3) 0.028(5) 0.000(3) -0.002(4) 0.010(3)
C38 0.017(4) 0.053(5) 0.056(6) 0.006(4) -0.007(4) 0.015(3)
C39 0.031(4) 0.032(4) 0.044(5) 0.010(3) 0.001(4) 0.009(3)
O41 0.24(4) 0.068(19) 0.062(19) -0.008(14) 0.01(2) 0.11(2)
C42 0.051(14) 0.044(12) 0.34(4) -0.061(19) 0.09(2) -0.031(11)
C43 0.074(16) 0.079(14) 0.15(2) 0.040(16) 0.02(2) 0.003(11)

loop_
_atom_type_symbol
_atom_type_description
_atom_type_scat_dispersion_real
_atom_type_scat_dispersion_imag
_atom_type_scat_source
C C 0.0033 0.0016 'International Tables Vol C Tables 4.2.6.8 and 6.1.1.4'
H H 0.0000 0.0000 'International Tables Vol C Tables 4.2.6.8 and 6.1.1.4'
N N 0.0061 0.0033 'International Tables Vol C Tables 4.2.6.8 and 6.1.1.4'
O O 0.0106 0.0060 'International Tables Vol C Tables 4.2.6.8 and 6.1.1.4'
Pd Pd -0.9988 1.0072 'International Tables Vol C Tables 4.2.6.8 and 6.1.1.4'

loop_
_geom_angle_atom_site_label_1
_geom_angle_atom_site_label_2
_geom_angle_atom_site_label_3
_geom_angle
_geom_angle_site_symmetry_1
_geom_angle_site_symmetry_3
C1 Pd1 C31 91.2(2) . .
C1 Pd1 O1 174.9(5) . .
C31 Pd1 O1 90.09(18) . .
C1 Pd1 O1 97.09(19) . 2_556
C31 Pd1 O1 171.5(2) . 2_556
O1 Pd1 O1 81.80(14) . 2_556
C1 Pd1 Pd1 137.13(17) . 2_556
C31 Pd1 Pd1 131.65(16) . 2_556
O1 Pd1 Pd1 41.69(9) . 2_556
O1 Pd1 Pd1 40.14(9) 2_556 2_556
Pd1 O1 Pd1 98.18(14) . 2_556
Pd1 O1 H1A 130.9 . .
Pd1 O1 H1A 130.9 2_556 .
C3 N2 C1 111.4(5) . .
C3 N2 C6 121.6(5) . .
C1 N2 C6 126.7(5) . .
C1 N5 C4 111.1(6) . .
C1 N5 C18 125.2(5) . .
C4 N5 C18 123.7(6) . .
N5 C1 N2 103.6(5) . .
N5 C1 Pd1 133.7(6) . .
N2 C1 Pd1 122.6(5) . .
C4 C3 N2 106.3(5) . .
C4 C3 H3A 126.9 . .
N2 C3 H3A 126.9 . .
C3 C4 N5 107.5(6) . .
C3 C4 H4A 126.2 . .
N5 C4 H4A 126.2 . .
C7 C6 C11 123.4(6) . .
C7 C6 N2 119.4(7) . .
C11 C6 N2 117.2(6) . .
C6 C7 C8 116.6(7) . .
C6 C7 C12 122.9(6) . .
C8 C7 C12 120.4(6) . .
C9 C8 C7 121.5(7) . .
C9 C8 H8A 119.3 . .
C7 C8 H8A 119.3 . .
C8 C9 C10 121.3(7) . .
C8 C9 H9A 119.3 . .
C10 C9 H9A 119.3 . .
C9 C10 C11 119.9(7) . .
C9 C10 H10A 120.0 . .
C11 C10 H10A 120.0 . .
C6 C11 C10 117.2(6) . .
C6 C11 C15 124.2(6) . .
C10 C11 C15 118.7(6) . .
C7 C12 C14 111.6(7) . .
C7 C12 C13 110.9(7) . .
C14 C12 C13 112.2(8) . .
C7 C12 H12A 107.3 . .
C14 C12 H12A 107.3 . .
C13 C12 H12A 107.3 . .
C12 C13 H13A 109.5 . .
C12 C13 H13B 109.5 . .
H13A C13 H13B 109.5 . .
C12 C13 H13C 109.5 . .
H13A C13 H13C 109.5 . .
H13B C13 H13C 109.5 . .
C12 C14 H14A 109.5 . .
C12 C14 H14B 109.5 . .
H14A C14 H14B 109.5 . .
C12 C14 H14C 109.5 . .
H14A C14 H14C 109.5 . .
H14B C14 H14C 109.5 . .
C11 C15 C17 112.6(6) . .
C11 C15 C16 112.3(5) . .
C17 C15 C16 108.6(6) . .
C11 C15 H15A 107.7 . .
C17 C15 H15A 107.7 . .
C16 C15 H15A 107.7 . .
C15 C16 H16A 109.5 . .
C15 C16 H16B 109.5 . .
H16A C16 H16B 109.5 . .
C15 C16 H16C 109.5 . .
H16A C16 H16C 109.5 . .
H16B C16 H16C 109.5 . .
C15 C17 H17A 109.5 . .
C15 C17 H17B 109.5 . .
H17A C17 H17B 109.5 . .
C15 C17 H17C 109.5 . .
H17A C17 H17C 109.5 . .
H17B C17 H17C 109.5 . .
C19 C18 C23 124.4(5) . .
C19 C18 N5 118.2(5) . .
C23 C18 N5 117.3(6) . .
C18 C19 C20 117.1(5) . .
C18 C19 C24 123.4(5) . .
C20 C19 C24 119.5(6) . .
C21 C20 C19 120.6(7) . .
C21 C20 H20A 119.7 . .
C19 C20 H20A 119.7 . .
C20 C21 C22 120.2(6) . .
C20 C21 H21A 119.9 . .
C22 C21 H21A 119.9 . .
C21 C22 C23 123.9(6) . .
C21 C22 H22A 118.1 . .
C23 C22 H22A 118.1 . .
C22 C23 C18 113.7(6) . .
C22 C23 C27 122.0(6) . .
C18 C23 C27 124.3(6) . .
C19 C24 C25 110.6(5) . .
C19 C24 C26 111.5(5) . .
C25 C24 C26 107.9(6) . .
C19 C24 H24A 108.9 . .
C25 C24 H24A 108.9 . .
C26 C24 H24A 108.9 . .
C24 C25 H25A 109.5 . .
C24 C25 H25B 109.5 . .
H25A C25 H25B 109.5 . .
C24 C25 H25C 109.5 . .
H25A C25 H25C 109.5 . .
H25B C25 H25C 109.5 . .
C24 C26 H26A 109.5 . .
C24 C26 H26B 109.5 . .
H26A C26 H26B 109.5 . .
C24 C26 H26C 109.5 . .
H26A C26 H26C 109.5 . .
H26B C26 H26C 109.5 . .
C28 C27 C23 109.6(7) . .
C28 C27 C29 109.1(7) . .
C23 C27 C29 109.7(7) . .
C28 C27 H27A 109.5 . .
C23 C27 H27A 109.5 . .
C29 C27 H27A 109.5 . .
C27 C28 H28A 109.5 . .
C27 C28 H28B 109.5 . .
H28A C28 H28B 109.5 . .
C27 C28 H28C 109.5 . .
H28A C28 H28C 109.5 . .
H28B C28 H28C 109.5 . .
C27 C29 H29A 109.5 . .
C27 C29 H29B 109.5 . .
H29A C29 H29B 109.5 . .
C27 C29 H29C 109.5 . .
H29A C29 H29C 109.5 . .
H29B C29 H29C 109.5 . .
C32 C31 Pd1 104.5(5) . .
C32 C31 H31A 110.9 . .
Pd1 C31 H31A 110.9 . .
C32 C31 H31B 110.9 . .
Pd1 C31 H31B 110.9 . .
H31A C31 H31B 108.9 . .
C33 C32 C31 125.5(6) . .
C33 C32 H32A 117.2 . .
C31 C32 H32A 117.2 . .
C32 C33 C34 128.9(6) . .
C32 C33 H33A 115.6 . .
C34 C33 H33A 115.6 . .
C35 C34 C39 117.3(6) . .
C35 C34 C33 123.8(6) . .
C39 C34 C33 118.9(6) . .
C34 C35 C36 121.6(7) . .
C34 C35 H35A 119.2 . .
C36 C35 H35A 119.2 . .
C37 C36 C35 120.1(6) . .
C37 C36 H36A 119.9 . .
C35 C36 H36A 119.9 . .
C36 C37 C38 120.0(6) . .
C36 C37 H37A 120.0 . .
C38 C37 H37A 120.0 . .
C37 C38 C39 119.0(7) . .
C37 C38 H38A 120.5 . .
C39 C38 H38A 120.5 . .
C34 C39 C38 122.0(7) . .
C34 C39 H39A 119.0 . .
C38 C39 H39A 119.0 . .
C42 O41 C42 88.1(18) . 2_656
C43 C42 O41 99(2) . .
C43 C42 O41 89.0(19) . 2_656
O41 C42 O41 75(2) . 2_656
C43 C43 C42 112.4(15) 2_656 .

loop_
_geom_bond_atom_site_label_1
_geom_bond_atom_site_label_2
_geom_bond_distance
_geom_bond_site_symmetry_2
Pd1 C1 1.951(6) .
Pd1 C31 2.049(6) .
Pd1 O1 2.066(3) .
Pd1 O1 2.131(3) 2_556
Pd1 Pd1 3.1720(13) 2_556
O1 Pd1 2.131(3) 2_556
O1 H1A 0.9800 .
N2 C3 1.384(8) .
N2 C1 1.399(10) .
N2 C6 1.442(8) .
N5 C1 1.347(8) .
N5 C4 1.408(7) .
N5 C18 1.443(7) .
C3 C4 1.345(11) .
C3 H3A 0.9500 .
C4 H4A 0.9500 .
C6 C7 1.364(10) .
C6 C11 1.416(10) .
C7 C8 1.416(9) .
C7 C12 1.508(10) .
C8 C9 1.361(10) .
C8 H8A 0.9500 .
C9 C10 1.368(10) .
C9 H9A 0.9500 .
C10 C11 1.408(8) .
C10 H10A 0.9500 .
C11 C15 1.502(10) .
C12 C14 1.522(11) .
C12 C13 1.525(12) .
C12 H12A 1.0000 .
C13 H13A 0.9800 .
C13 H13B 0.9800 .
C13 H13C 0.9800 .
C14 H14A 0.9800 .
C14 H14B 0.9800 .
C14 H14C 0.9800 .
C15 C17 1.536(10) .
C15 C16 1.599(10) .
C15 H15A 1.0000 .
C16 H16A 0.9800 .
C16 H16B 0.9800 .
C16 H16C 0.9800 .
C17 H17A 0.9800 .
C17 H17B 0.9800 .
C17 H17C 0.9800 .
C18 C19 1.397(9) .
C18 C23 1.427(9) .
C19 C20 1.430(8) .
C19 C24 1.501(8) .
C20 C21 1.369(10) .
C20 H20A 0.9500 .
C21 C22 1.378(10) .
C21 H21A 0.9500 .
C22 C23 1.421(9) .
C22 H22A 0.9500 .
C23 C27 1.523(11) .
C24 C25 1.531(9) .
C24 C26 1.556(9) .
C24 H24A 1.0000 .
C25 H25A 0.9800 .
C25 H25B 0.9800 .
C25 H25C 0.9800 .
C26 H26A 0.9800 .
C26 H26B 0.9800 .
C26 H26C 0.9800 .
C27 C28 1.505(11) .
C27 C29 1.541(12) .
C27 H27A 1.0000 .
C28 H28A 0.9800 .
C28 H28B 0.9800 .
C28 H28C 0.9800 .
C29 H29A 0.9800 .
C29 H29B 0.9800 .
C29 H29C 0.9800 .
C31 C32 1.469(12) .
C31 H31A 0.9900 .
C31 H31B 0.9900 .
C32 C33 1.331(8) .
C32 H32A 0.9500 .
C33 C34 1.476(8) .
C33 H33A 0.9500 .
C34 C35 1.371(9) .
C34 C39 1.381(9) .
C35 C36 1.395(9) .
C35 H35A 0.9500 .
C36 C37 1.364(10) .
C36 H36A 0.9500 .
C37 C38 1.376(10) .
C37 H37A 0.9500 .
C38 C39 1.398(9) .
C38 H38A 0.9500 .
C39 H39A 0.9500 .
O41 C42 1.52(4) .
O41 C42 1.72(3) 2_656
C42 C43 1.32(3) .
C42 O41 1.72(3) 2_656
C43 C43 1.22(4) 2_656

loop_
_geom_torsion_atom_site_label_1
_geom_torsion_atom_site_label_2
_geom_torsion_atom_site_label_3
_geom_torsion_atom_site_label_4
_geom_torsion
_geom_torsion_site_symmetry_1
_geom_torsion_site_symmetry_4
C1 Pd1 O1 Pd1 -79(3) . 2_556
C31 Pd1 O1 Pd1 176.0(3) . 2_556
O1 Pd1 O1 Pd1 -1.7(5) 2_556 2_556
C4 N5 C1 N2 2.1(7) . .
C18 N5 C1 N2 -178.1(5) . .
C4 N5 C1 Pd1 177.7(6) . .
C18 N5 C1 Pd1 -2.5(11) . .
C3 N2 C1 N5 -1.1(7) . .
C6 N2 C1 N5 173.8(6) . .
C3 N2 C1 Pd1 -177.3(5) . .
C6 N2 C1 Pd1 -2.5(9) . .
C31 Pd1 C1 N5 -55.1(8) . .
O1 Pd1 C1 N5 -160(2) . .
O1 Pd1 C1 N5 123.2(7) 2_556 .
Pd1 Pd1 C1 N5 126.3(5) 2_556 .
C31 Pd1 C1 N2 119.8(6) . .
O1 Pd1 C1 N2 15(3) . .
O1 Pd1 C1 N2 -61.9(7) 2_556 .
Pd1 Pd1 C1 N2 -58.8(8) 2_556 .
C1 N2 C3 C4 -0.4(8) . .
C6 N2 C3 C4 -175.5(6) . .
N2 C3 C4 N5 1.6(7) . .
C1 N5 C4 C3 -2.5(8) . .
C18 N5 C4 C3 177.7(6) . .
C3 N2 C6 C7 101.5(8) . .
C1 N2 C6 C7 -72.9(9) . .
C3 N2 C6 C11 -78.5(8) . .
C1 N2 C6 C11 107.1(8) . .
C11 C6 C7 C8 3.0(11) . .
N2 C6 C7 C8 -177.0(6) . .
C11 C6 C7 C12 179.6(6) . .
N2 C6 C7 C12 -0.4(11) . .
C6 C7 C8 C9 0.7(10) . .
C12 C7 C8 C9 -176.0(7) . .
C7 C8 C9 C10 -3.5(11) . .
C8 C9 C10 C11 2.7(11) . .
C7 C6 C11 C10 -3.8(10) . .
N2 C6 C11 C10 176.2(6) . .
C7 C6 C11 C15 175.0(7) . .
N2 C6 C11 C15 -5.0(10) . .
C9 C10 C11 C6 0.9(10) . .
C9 C10 C11 C15 -178.0(7) . .
C6 C7 C12 C14 141.0(8) . .
C8 C7 C12 C14 -42.5(9) . .
C6 C7 C12 C13 -93.1(9) . .
C8 C7 C12 C13 83.4(9) . .
C6 C11 C15 C17 -134.8(7) . .
C10 C11 C15 C17 44.0(9) . .
C6 C11 C15 C16 102.3(8) . .
C10 C11 C15 C16 -79.0(8) . .
C1 N5 C18 C19 110.5(7) . .
C4 N5 C18 C19 -69.7(8) . .
C1 N5 C18 C23 -70.7(8) . .
C4 N5 C18 C23 109.1(7) . .
C23 C18 C19 C20 1.3(9) . .
N5 C18 C19 C20 -179.9(5) . .
C23 C18 C19 C24 -179.4(6) . .
N5 C18 C19 C24 -0.7(9) . .
C18 C19 C20 C21 -1.4(9) . .
C24 C19 C20 C21 179.3(6) . .
C19 C20 C21 C22 0.9(10) . .
C20 C21 C22 C23 -0.3(11) . .
C21 C22 C23 C18 0.2(10) . .
C21 C22 C23 C27 179.6(7) . .
C19 C18 C23 C22 -0.7(9) . .
N5 C18 C23 C22 -179.5(6) . .
C19 C18 C23 C27 179.8(7) . .
N5 C18 C23 C27 1.1(10) . .
C18 C19 C24 C25 107.6(7) . .
C20 C19 C24 C25 -73.1(8) . .
C18 C19 C24 C26 -132.3(7) . .
C20 C19 C24 C26 47.0(8) . .
C22 C23 C27 C28 62.0(10) . .
C18 C23 C27 C28 -118.6(7) . .
C22 C23 C27 C29 -57.8(9) . .
C18 C23 C27 C29 121.6(7) . .
C1 Pd1 C31 C32 114.4(5) . .
O1 Pd1 C31 C32 -70.5(5) . .
O1 Pd1 C31 C32 -54(3) 2_556 .
Pd1 Pd1 C31 C32 -66.9(6) 2_556 .
Pd1 C31 C32 C33 100.1(7) . .
C31 C32 C33 C34 -176.7(6) . .
C32 C33 C34 C35 1.7(11) . .
C32 C33 C34 C39 -178.1(7) . .
C39 C34 C35 C36 0.4(10) . .
C33 C34 C35 C36 -179.4(6) . .
C34 C35 C36 C37 -0.4(10) . .
C35 C36 C37 C38 0.0(10) . .
C36 C37 C38 C39 0.4(11) . .
C35 C34 C39 C38 0.1(11) . .
C33 C34 C39 C38 179.9(7) . .
C37 C38 C39 C34 -0.5(12) . .
C42 O41 C42 C43 48(2) 2_656 .
C42 O41 C42 O41 -39(2) 2_656 2_656
O41 C42 C43 C43 -27(5) . 2_656
O41 C42 C43 C43 48(4) 2_656 2_656
